data_8104473
loop_
_publ_author_name
'Effenberger, H.'

_publ_section_title
;
 Die Kristallstrukturen von drei Modifikationen des Cu (Se O3)
;
_journal_name_full 'Zeitschrift fuer Kristallographie (149,1979-)'
_journal_page_first 61
_journal_page_last 72
_journal_volume 175
_journal_year 1986
_chemical_formula_sum 'Cu O3 Se'
_chemical_name_systematic 'Cu Se O3'
_space_group_IT_number 14
_symmetry_space_group_name_Hall '-P 2yn'
_symmetry_space_group_name_H-M 'P 1 21/n 1'
_cell_angle_alpha 90
_cell_angle_beta 99.16
_cell_angle_gamma 90
_cell_formula_units_Z 8
_cell_length_a 7.725
_cell_length_b 8.241
_cell_length_c 8.502
_cell_volume 534.350
_citation_journal_id_ASTM ZEKRDZ
_cod_data_source_file Effenberger_ZEKRDZ_1986_1344.cif
_cod_data_source_block Cu1O3Se1
_cod_original_cell_volume 534.3497
_cod_original_sg_symbol_Hall '-P 2ybc (x-z,y,z)'
_cod_original_formula_sum 'Cu1 O3 Se1'
_cod_database_code 8104473

loop_
_symmetry_equiv_pos_as_xyz
x,y,z
-x+1/2,y+1/2,-z+1/2
-x,-y,-z
x-1/2,-y-1/2,z-1/2

loop_
_atom_site_label
_atom_site_type_symbol
_atom_site_fract_x
_atom_site_fract_y
_atom_site_fract_z
_atom_site_occupancy
_atom_site_U_iso_or_equiv
Se1 Se+4 0.81397 0.47214 0.16966 1 0.0
O1 O-2 0.7513 0.2837 0.0901 1 0.0
O6 O-2 0.1202 0.2809 0.2688 1 0.0
O2 O-2 0.6163 0.5642 0.1557 1 0.0
O4 O-2 0.4238 0.42 0.3872 1 0.0
Cu2 Cu+2 0.47605 0.79292 0.02795 1 0.0
O3 O-2 0.8408 0.4385 0.3694 1 0.0
Cu1 Cu+2 0.91592 0.10237 0.11595 1 0.0
O5 O-2 0.4074 0.2014 0.1608 1 0.0
Se2 Se+4 0.29906 0.36534 0.20897 1 0.0
